data_7057795
loop_
_publ_author_name
'Mansour, Ahmed M.'
'Friedrich, Alexandra'

_publ_section_title
;
 IClick cycloaddition reaction of light-triggered manganese(i) carbonyl
 complexes
;
_journal_issue 22
_journal_name_full 'New Journal of Chemistry'
_journal_page_first 18418
_journal_paper_doi 10.1039/C8NJ01838C
_journal_volume 42
_journal_year 2018
_chemical_formula_moiety 'C36 H29 Br Mn N3 O3 P, 0.5(C6 H14), Br'
_chemical_formula_sum 'C39 H36 Br2 Mn N3 O3 P'
_chemical_formula_weight 840.44
_chemical_properties_physical Light-sensitive
_space_group_crystal_system triclinic
_space_group_IT_number 2
_space_group_name_Hall '-P 1'
_space_group_name_H-M_alt 'P -1'
_symmetry_space_group_name_Hall '-P 1'
_symmetry_space_group_name_H-M 'P -1'
_atom_sites_solution_hydrogens geom
_atom_sites_solution_primary iterative
_atom_sites_solution_secondary difmap
_audit_creation_date 2018-01-05
_audit_update_record
;
2018-01-25 deposited with the CCDC.
2018-10-08 downloaded from the CCDC.
;
_cell_angle_alpha 87.477(15)
_cell_angle_beta 88.554(19)
_cell_angle_gamma 87.35(2)
_cell_formula_units_Z 2
_cell_length_a 11.095(4)
_cell_length_b 13.234(4)
_cell_length_c 14.057(7)
_cell_measurement_reflns_used 9883
_cell_measurement_temperature 100(2)
_cell_measurement_theta_max 27.07
_cell_measurement_theta_min 2.35
_cell_volume 2059.2(14)
_computing_cell_refinement 'Saint+ ver. V8.37A (Bruker AXS)'
_computing_data_collection 'APEX2 ver. 2014.9 (Bruker AXS)'
_computing_data_reduction 'Saint+ ver. V8.37A (Bruker AXS)'
_computing_molecular_graphics 'ShelXLe (Huebschle et all, 2011)'
_computing_publication_material 'SHELXL-2014/7 (Sheldrick, 2014)'
_computing_structure_refinement 'SHELXL-2014/7 (Sheldrick, 2014)'
_computing_structure_solution 'SHELXT (Sheldrick, 2014)'
_diffrn_ambient_temperature 100(2)
_diffrn_detector 'CCD area detector (Apex2)'
_diffrn_detector_area_resol_mean 8.333
_diffrn_measured_fraction_theta_full 1.000
_diffrn_measured_fraction_theta_max 1.000
_diffrn_measurement_device_type 'Bruker X8-APEX II'
_diffrn_measurement_method '\f and \w scans'
_diffrn_radiation_monochromator graphite
_diffrn_radiation_type MoK\a
_diffrn_radiation_wavelength 0.71073
_diffrn_reflns_av_R_equivalents 0.0534
_diffrn_reflns_av_unetI/netI 0.0462
_diffrn_reflns_Laue_measured_fraction_full 1.000
_diffrn_reflns_Laue_measured_fraction_max 1.000
_diffrn_reflns_limit_h_max 13
_diffrn_reflns_limit_h_min -13
_diffrn_reflns_limit_k_max 16
_diffrn_reflns_limit_k_min -16
_diffrn_reflns_limit_l_max 12
_diffrn_reflns_limit_l_min -17
_diffrn_reflns_number 34872
_diffrn_reflns_point_group_measured_fraction_full 1.000
_diffrn_reflns_point_group_measured_fraction_max 1.000
_diffrn_reflns_theta_full 26.000
_diffrn_reflns_theta_max 26.022
_diffrn_reflns_theta_min 2.071
_diffrn_source 'rotating-anode (Nonius FR-591)'
_exptl_absorpt_coefficient_mu 2.336
_exptl_absorpt_correction_T_max 0.4719
_exptl_absorpt_correction_T_min 0.3627
_exptl_absorpt_correction_type multi-scan
_exptl_absorpt_process_details 'SadAbs 2016/2 (Bruker AXS)'
_exptl_crystal_colour orange
_exptl_crystal_density_diffrn 1.355
_exptl_crystal_description block
_exptl_crystal_F_000 850
_exptl_crystal_size_max 0.577
_exptl_crystal_size_mid 0.349
_exptl_crystal_size_min 0.348
_refine_diff_density_max 1.121
_refine_diff_density_min -0.879
_refine_diff_density_rms 0.085
_refine_ls_extinction_method none
_refine_ls_goodness_of_fit_ref 1.037
_refine_ls_hydrogen_treatment constr
_refine_ls_matrix_type full
_refine_ls_number_parameters 474
_refine_ls_number_reflns 8121
_refine_ls_number_restraints 61
_refine_ls_restrained_S_all 1.053
_refine_ls_R_factor_all 0.0485
_refine_ls_R_factor_gt 0.0400
_refine_ls_shift/su_max 0.001
_refine_ls_shift/su_mean 0.000
_refine_ls_structure_factor_coef Fsqd
_refine_ls_weighting_details 'w=1/[\s^2^(Fo^2^)+(0.0419P)^2^+3.1223P] where P=(Fo^2^+2Fc^2^)/3'
_refine_ls_weighting_scheme calc
_refine_ls_wR_factor_gt 0.0997
_refine_ls_wR_factor_ref 0.1032
_reflns_Friedel_coverage 0.000
_reflns_number_gt 6958
_reflns_number_total 8121
_reflns_threshold_expression 'I > 2\s(I)'
_cod_data_source_file c8nj01838c2.cif
_cod_data_source_block af107_v3_sq
_cod_depositor_comments 'Adding full bibliography for 7057794--7057795.cif.'
_cod_original_cell_volume 2059.3(13)
_cod_database_code 7057795
_shelx_shelxl_version_number 2014/7
_shelx_space_group_comment
;
The symmetry employed for this shelxl refinement is uniquely defined
by the following loop, which should always be used as a source of
symmetry information in preference to the above space-group names.
They are only intended as comments.
;
_shelx_estimated_absorpt_t_min 0.346
_shelx_estimated_absorpt_t_max 0.497

loop_
_space_group_symop_operation_xyz
'x, y, z'
'-x, -y, -z'

loop_
_atom_site_label
_atom_site_type_symbol
_atom_site_fract_x
_atom_site_fract_y
_atom_site_fract_z
_atom_site_U_iso_or_equiv
_atom_site_adp_type
_atom_site_occupancy
_atom_site_site_symmetry_order
_atom_site_calc_flag
_atom_site_refinement_flags_posn
_atom_site_refinement_flags_adp
_atom_site_refinement_flags_occupancy
_atom_site_disorder_assembly
_atom_site_disorder_group
Mn1A Mn 0.8371(2) 0.11780(15) 0.16169(10) 0.0149(2) Uani 0.6953(15) 1 d D . P A 1
C1A C 0.8751(6) 0.1959(4) 0.0552(4) 0.0354(16) Uani 0.6953(15) 1 d D U P A 1
Br1A Br 0.78950(5) -0.00056(4) 0.30172(4) 0.02426(17) Uani 0.6953(15) 1 d D . P A 1
O1A O 0.8993(3) 0.2426(3) -0.0093(3) 0.0333(8) Uani 0.6953(15) 1 d D U P A 1
C2A C 0.7606(5) 0.0225(3) 0.0969(3) 0.0183(9) Uani 0.6953(15) 1 d D U P A 1
O2A O 0.7224(5) -0.0277(3) 0.0475(3) 0.0252(8) Uani 0.6953(15) 1 d D U P A 1
Mn1B Mn 0.8471(5) 0.1110(4) 0.1815(3) 0.0149(2) Uani 0.3047(15) 1 d D . P A 2
Br1B Br 0.90407(13) 0.23328(12) 0.04696(10) 0.0403(5) Uani 0.3047(15) 1 d D . P A 2
C1B C 0.8109(16) 0.0123(10) 0.2723(10) 0.0354(16) Uani 0.3047(15) 1 d D U P A 2
O1B O 0.7858(12) -0.0454(8) 0.3273(8) 0.075(4) Uani 0.3047(15) 1 d D U P A 2
C2B C 0.7785(11) 0.0432(8) 0.0873(7) 0.0183(9) Uani 0.3047(15) 1 d D U P A 2
O2B O 0.7328(13) -0.0245(8) 0.0694(9) 0.0252(8) Uani 0.3047(15) 1 d D U P A 2
O3 O 1.0648(2) -0.0020(2) 0.1300(2) 0.0477(7) Uani 1 1 d . . . . .
N1 N 0.6915(2) 0.20499(17) 0.20126(17) 0.0169(5) Uani 1 1 d . . . . .
P1 P 0.59877(6) 0.71010(5) 0.34835(5) 0.01506(16) Uani 1 1 d . . . . .
N3 N 0.9081(2) 0.21395(18) 0.26109(18) 0.0198(5) Uani 1 1 d . . . . .
C3 C 0.9804(4) 0.0431(3) 0.1460(2) 0.0335(8) Uani 1 1 d . . . . .
N2 N 0.6008(2) 0.31978(17) 0.29322(16) 0.0153(5) Uani 1 1 d . . . . .
Br2 Br 0.75062(2) 0.48837(2) 0.58621(2) 0.02026(9) Uani 1 1 d . . . . .
C5 C 0.5064(3) 0.1702(2) 0.1067(2) 0.0248(7) Uani 1 1 d . . . . .
H5 H 0.5441 0.1219 0.0662 0.030 Uiso 1 1 calc R U . . .
C4 C 0.5714(3) 0.2156(2) 0.1766(2) 0.0177(6) Uani 1 1 d . . . . .
C6 C 0.3864(3) 0.1984(3) 0.0993(2) 0.0309(8) Uani 1 1 d . . . . .
H6 H 0.3403 0.1680 0.0532 0.037 Uiso 1 1 calc R U . . .
C7 C 0.3294(3) 0.2707(2) 0.1576(2) 0.0281(7) Uani 1 1 d . . . . .
H7 H 0.2461 0.2881 0.1497 0.034 Uiso 1 1 calc R U . . .
C8 C 0.3918(3) 0.3168(2) 0.2260(2) 0.0213(6) Uani 1 1 d . . . . .
H8 H 0.3539 0.3657 0.2657 0.026 Uiso 1 1 calc R U . . .
C16 C 0.5750(3) 0.3981(2) 0.3622(2) 0.0169(6) Uani 1 1 d . . . . .
H16A H 0.6264 0.3848 0.4183 0.020 Uiso 1 1 calc R U . . .
H16B H 0.4896 0.3961 0.3840 0.020 Uiso 1 1 calc R U . . .
C9 C 0.5137(3) 0.2875(2) 0.2335(2) 0.0170(6) Uani 1 1 d . . . . .
C10 C 0.7058(2) 0.2688(2) 0.26969(19) 0.0148(6) Uani 1 1 d . . . . .
C11 C 0.8278(3) 0.2790(2) 0.3042(2) 0.0176(6) Uani 1 1 d . . . . .
C12 C 0.8636(3) 0.3477(2) 0.3683(2) 0.0226(6) Uani 1 1 d . . . . .
H12 H 0.8055 0.3909 0.3992 0.027 Uiso 1 1 calc R U . . .
C13 C 0.9851(3) 0.3525(2) 0.3868(2) 0.0269(7) Uani 1 1 d . . . . .
H13 H 1.0115 0.4000 0.4296 0.032 Uiso 1 1 calc R U . . .
C14 C 1.0671(3) 0.2880(2) 0.3426(2) 0.0281(7) Uani 1 1 d . . . . .
H14 H 1.1509 0.2906 0.3538 0.034 Uiso 1 1 calc R U . . .
C15 C 1.0252(3) 0.2192(2) 0.2815(2) 0.0261(7) Uani 1 1 d . . . . .
H15 H 1.0819 0.1735 0.2525 0.031 Uiso 1 1 calc R U . . .
C17 C 0.5989(3) 0.5028(2) 0.3175(2) 0.0174(6) Uani 1 1 d . . . . .
H17A H 0.5512 0.5147 0.2592 0.021 Uiso 1 1 calc R U . . .
H17B H 0.6855 0.5065 0.2994 0.021 Uiso 1 1 calc R U . . .
C18 C 0.5640(2) 0.5840(2) 0.3885(2) 0.0157(6) Uani 1 1 d . . . . .
H18A H 0.6062 0.5671 0.4487 0.019 Uiso 1 1 calc R U . . .
H18B H 0.4762 0.5823 0.4025 0.019 Uiso 1 1 calc R U . . .
C19 C 0.4957(3) 0.7581(2) 0.2594(2) 0.0186(6) Uani 1 1 d . . . . .
C20 C 0.5025(3) 0.8591(2) 0.2268(2) 0.0246(7) Uani 1 1 d . . . . .
H20 H 0.5636 0.8996 0.2489 0.030 Uiso 1 1 calc R U . . .
C21 C 0.4187(3) 0.8998(3) 0.1618(2) 0.0316(8) Uani 1 1 d . . . . .
H21 H 0.4222 0.9684 0.1395 0.038 Uiso 1 1 calc R U . . .
C22 C 0.3308(3) 0.8401(3) 0.1298(2) 0.0313(8) Uani 1 1 d . . . . .
H22 H 0.2738 0.8681 0.0855 0.038 Uiso 1 1 calc R U . . .
C23 C 0.3244(3) 0.7398(3) 0.1616(2) 0.0281(7) Uani 1 1 d . . . . .
H23 H 0.2639 0.6994 0.1385 0.034 Uiso 1 1 calc R U . . .
C24 C 0.4060(3) 0.6985(2) 0.2270(2) 0.0230(6) Uani 1 1 d . . . . .
H24 H 0.4010 0.6301 0.2496 0.028 Uiso 1 1 calc R U . . .
C25 C 0.5768(3) 0.7892(2) 0.4486(2) 0.0180(6) Uani 1 1 d . . . . .
C26 C 0.4576(3) 0.8122(2) 0.4772(2) 0.0248(7) Uani 1 1 d . . . . .
H26 H 0.3930 0.7874 0.4432 0.030 Uiso 1 1 calc R U . . .
C27 C 0.4338(3) 0.8709(2) 0.5547(2) 0.0299(7) Uani 1 1 d . . . . .
H27 H 0.3528 0.8875 0.5735 0.036 Uiso 1 1 calc R U . . .
C28 C 0.5280(3) 0.9057(2) 0.6050(2) 0.0316(8) Uani 1 1 d . . . . .
H28 H 0.5114 0.9456 0.6587 0.038 Uiso 1 1 calc R U . . .
C33 C 0.8994(4) 0.7415(3) 0.1807(3) 0.0461(10) Uani 1 1 d . . . . .
H33 H 0.9206 0.7698 0.1197 0.055 Uiso 1 1 calc R U . . .
C29 C 0.6462(3) 0.8825(3) 0.5774(2) 0.0322(8) Uani 1 1 d . . . . .
H29 H 0.7103 0.9062 0.6126 0.039 Uiso 1 1 calc R U . . .
C34 C 0.9867(3) 0.6930(3) 0.2372(3) 0.0495(11) Uani 1 1 d . . . . .
H34 H 1.0679 0.6885 0.2142 0.059 Uiso 1 1 calc R U . . .
C30 C 0.6718(3) 0.8247(2) 0.4986(2) 0.0255(7) Uani 1 1 d . . . . .
H30 H 0.7530 0.8096 0.4791 0.031 Uiso 1 1 calc R U . . .
C35 C 0.9582(3) 0.6510(3) 0.3265(3) 0.0387(9) Uani 1 1 d . . . . .
H35 H 1.0192 0.6176 0.3642 0.046 Uiso 1 1 calc R U . . .
C31 C 0.7512(3) 0.7069(2) 0.3040(2) 0.0203(6) Uani 1 1 d . . . . .
C36 C 0.8402(3) 0.6582(2) 0.3600(2) 0.0261(7) Uani 1 1 d . . . . .
H36 H 0.8196 0.6299 0.4213 0.031 Uiso 1 1 calc R U . . .
C32 C 0.7809(3) 0.7482(3) 0.2141(2) 0.0297(7) Uani 1 1 d . . . . .
H32 H 0.7201 0.7809 0.1757 0.036 Uiso 1 1 calc R U . . .
C37 C 1.1641(3) 0.8621(3) 0.3628(3) 0.0419(9) Uani 1 1 d . . . . .
H37A H 1.1829 0.7894 0.3580 0.063 Uiso 1 1 calc R U . . .
H37B H 1.2387 0.8968 0.3724 0.063 Uiso 1 1 calc R U . . .
H37C H 1.1267 0.8889 0.3040 0.063 Uiso 1 1 calc R U . . .
C38 C 1.0778(3) 0.8791(3) 0.4464(3) 0.0356(8) Uani 1 1 d . . . . .
H38A H 1.1138 0.8472 0.5047 0.043 Uiso 1 1 calc R U . . .
H38B H 1.0020 0.8454 0.4352 0.043 Uiso 1 1 calc R U . . .
C39 C 1.0484(3) 0.9902(2) 0.4627(2) 0.0299(7) Uani 1 1 d . . . . .
H39A H 1.1229 1.0218 0.4816 0.036 Uiso 1 1 calc R U . . .
H39B H 1.0227 1.0239 0.4018 0.036 Uiso 1 1 calc R U . . .

loop_
_atom_site_aniso_label
_atom_site_aniso_U_11
_atom_site_aniso_U_22
_atom_site_aniso_U_33
_atom_site_aniso_U_23
_atom_site_aniso_U_13
_atom_site_aniso_U_12
Mn1A 0.0162(5) 0.0200(4) 0.0087(7) -0.0020(4) -0.0028(5) 0.0011(3)
C1A 0.0348(17) 0.0360(17) 0.0354(17) -0.0030(7) -0.0022(7) -0.0012(7)
Br1A 0.0254(3) 0.0263(3) 0.0211(3) -0.0016(2) -0.0027(2) 0.0008(2)
O1A 0.0351(15) 0.0430(16) 0.0217(15) 0.0024(14) -0.0010(13) -0.0043(13)
C2A 0.0190(10) 0.0187(11) 0.0168(10) 0.0013(7) 0.0024(7) 0.0012(7)
O2A 0.0312(12) 0.0225(9) 0.0211(17) 0.0054(11) -0.0003(12) 0.0019(8)
Mn1B 0.0162(5) 0.0200(4) 0.0087(7) -0.0020(4) -0.0028(5) 0.0011(3)
Br1B 0.0424(8) 0.0517(10) 0.0273(9) -0.0011(7) -0.0011(6) -0.0085(7)
C1B 0.0348(17) 0.0360(17) 0.0354(17) -0.0030(7) -0.0022(7) -0.0012(7)
O1B 0.076(5) 0.072(4) 0.077(5) 0.001(2) -0.003(2) -0.004(2)
C2B 0.0190(10) 0.0187(11) 0.0168(10) 0.0013(7) 0.0024(7) 0.0012(7)
O2B 0.0312(12) 0.0225(9) 0.0211(17) 0.0054(11) -0.0003(12) 0.0019(8)
O3 0.0345(15) 0.0597(18) 0.0469(17) -0.0015(14) 0.0073(13) 0.0144(14)
N1 0.0189(12) 0.0151(11) 0.0173(12) -0.0033(10) -0.0009(10) -0.0035(9)
P1 0.0141(3) 0.0155(3) 0.0158(4) -0.0012(3) -0.0015(3) -0.0010(3)
N3 0.0165(12) 0.0197(12) 0.0233(13) -0.0012(10) 0.0018(10) -0.0018(10)
C3 0.045(2) 0.0308(18) 0.0243(18) -0.0040(14) 0.0041(16) -0.0004(16)
N2 0.0167(12) 0.0163(11) 0.0134(12) -0.0039(9) -0.0027(9) -0.0012(9)
Br2 0.01297(14) 0.02781(16) 0.02030(16) -0.00176(12) -0.00434(11) -0.00121(11)
C5 0.0272(16) 0.0253(16) 0.0229(16) -0.0098(13) -0.0022(13) -0.0044(13)
C4 0.0187(14) 0.0180(14) 0.0168(14) -0.0013(11) -0.0001(11) -0.0028(11)
C6 0.0276(17) 0.0380(19) 0.0290(18) -0.0108(15) -0.0104(14) -0.0067(14)
C7 0.0194(15) 0.0341(18) 0.0315(18) -0.0056(14) -0.0071(13) -0.0015(13)
C8 0.0202(15) 0.0226(15) 0.0211(16) -0.0029(12) -0.0010(12) 0.0000(12)
C16 0.0176(14) 0.0170(14) 0.0165(14) -0.0049(11) -0.0007(11) -0.0004(11)
C9 0.0200(14) 0.0171(14) 0.0142(14) -0.0016(11) -0.0030(11) -0.0032(11)
C10 0.0170(14) 0.0140(13) 0.0133(13) 0.0008(11) 0.0030(11) -0.0023(10)
C11 0.0170(14) 0.0175(14) 0.0183(15) 0.0011(11) -0.0012(11) -0.0016(11)
C12 0.0223(15) 0.0225(15) 0.0236(16) -0.0036(12) -0.0058(13) -0.0005(12)
C13 0.0235(16) 0.0294(17) 0.0285(18) -0.0032(14) -0.0087(13) -0.0038(13)
C14 0.0182(15) 0.0331(18) 0.0332(19) 0.0024(14) -0.0032(13) -0.0040(13)
C15 0.0178(15) 0.0276(16) 0.0327(18) -0.0004(14) 0.0014(13) -0.0007(12)
C17 0.0180(14) 0.0166(14) 0.0177(14) -0.0029(11) -0.0009(11) -0.0010(11)
C18 0.0138(13) 0.0162(13) 0.0173(14) -0.0006(11) -0.0024(11) -0.0008(10)
C19 0.0182(14) 0.0222(15) 0.0152(14) 0.0000(12) -0.0004(11) 0.0016(11)
C20 0.0300(17) 0.0218(15) 0.0218(16) 0.0008(12) -0.0036(13) 0.0009(13)
C21 0.0380(19) 0.0288(17) 0.0263(18) 0.0116(14) -0.0014(15) 0.0041(14)
C22 0.0252(17) 0.046(2) 0.0213(17) 0.0095(15) -0.0039(13) 0.0043(15)
C23 0.0168(15) 0.0400(19) 0.0273(17) 0.0053(14) -0.0029(13) -0.0046(13)
C24 0.0201(15) 0.0268(16) 0.0219(16) 0.0015(13) -0.0015(12) -0.0014(12)
C25 0.0251(15) 0.0130(13) 0.0158(14) 0.0021(11) -0.0007(12) -0.0001(11)
C26 0.0284(16) 0.0206(15) 0.0247(17) 0.0016(13) 0.0011(13) 0.0024(12)
C27 0.0379(19) 0.0234(16) 0.0268(18) 0.0026(14) 0.0114(15) 0.0055(14)
C28 0.056(2) 0.0201(16) 0.0177(16) 0.0007(13) 0.0097(15) -0.0012(15)
C33 0.036(2) 0.058(3) 0.043(2) 0.0018(19) 0.0189(18) -0.0045(18)
C29 0.046(2) 0.0301(18) 0.0225(17) -0.0039(14) -0.0048(15) -0.0123(15)
C34 0.0204(18) 0.067(3) 0.061(3) -0.009(2) 0.0135(18) -0.0013(18)
C30 0.0285(17) 0.0247(16) 0.0240(17) -0.0043(13) -0.0026(13) -0.0038(13)
C35 0.0178(16) 0.044(2) 0.055(3) -0.0079(18) -0.0029(16) 0.0000(15)
C31 0.0192(14) 0.0183(14) 0.0240(16) -0.0057(12) 0.0018(12) -0.0032(11)
C36 0.0169(15) 0.0304(17) 0.0316(18) -0.0037(14) -0.0031(13) -0.0022(12)
C32 0.0292(17) 0.0317(18) 0.0281(18) -0.0014(14) 0.0052(14) -0.0023(14)
C37 0.0314(19) 0.046(2) 0.049(2) -0.0096(19) -0.0060(17) 0.0027(16)
C38 0.0324(19) 0.0354(19) 0.039(2) -0.0030(16) -0.0015(16) -0.0041(15)
C39 0.0292(17) 0.0305(17) 0.0302(18) 0.0027(14) -0.0036(14) -0.0054(14)

loop_
_atom_type_symbol
_atom_type_description
_atom_type_scat_dispersion_real
_atom_type_scat_dispersion_imag
_atom_type_scat_source
C C 0.0033 0.0016 'International Tables Vol C Tables 4.2.6.8 and 6.1.1.4'
H H 0.0000 0.0000 'International Tables Vol C Tables 4.2.6.8 and 6.1.1.4'
Br Br -0.2901 2.4595 'International Tables Vol C Tables 4.2.6.8 and 6.1.1.4'
Mn Mn 0.3368 0.7283 'International Tables Vol C Tables 4.2.6.8 and 6.1.1.4'
N N 0.0061 0.0033 'International Tables Vol C Tables 4.2.6.8 and 6.1.1.4'
O O 0.0106 0.0060 'International Tables Vol C Tables 4.2.6.8 and 6.1.1.4'
P P 0.1023 0.0942 'International Tables Vol C Tables 4.2.6.8 and 6.1.1.4'

loop_
_exptl_crystal_face_index_h
_exptl_crystal_face_index_k
_exptl_crystal_face_index_l
_exptl_crystal_face_perp_dist
1.00 0.00 0.00 0.1560
-1.00 0.00 0.00 0.1740
2.00 0.00 1.00 0.2220
-2.00 -1.00 3.00 0.2660
-3.00 1.00 0.00 0.1720
3.00 -1.00 1.00 0.2040
3.00 0.00 -1.00 0.1750
1.00 0.00 -3.00 0.2630
-1.00 0.00 3.00 0.2540
0.00 0.00 1.00 0.2840
0.00 0.00 -1.00 0.2540
-3.00 2.00 3.00 0.1920
-3.00 2.00 0.00 0.1630
3.00 -2.00 0.00 0.1810
3.00 -2.00 1.00 0.2120
-3.00 2.00 -3.00 0.2490
-3.00 2.00 2.00 0.1640
3.00 -2.00 -1.00 0.1890
2.00 -2.00 -1.00 0.1990
-2.00 2.00 1.00 0.1500
-1.00 1.00 0.00 0.1510
-2.00 3.00 1.00 0.1380
2.00 -3.00 -1.00 0.1880
-2.00 3.00 0.00 0.1410
0.00 1.00 3.00 0.2800
-1.00 2.00 0.00 0.1330
-1.00 3.00 0.00 0.1260
1.00 -3.00 0.00 0.1670
-1.00 0.00 -3.00 0.2650
1.00 0.00 3.00 0.3040
0.00 -1.00 0.00 0.1710
0.00 1.00 0.00 0.1260
-1.00 3.00 -3.00 0.2260
-1.00 -2.00 -2.00 0.2900
-1.00 -3.00 0.00 0.1930
1.00 3.00 0.00 0.1480
-1.00 -2.00 0.00 0.2020
-2.00 -3.00 2.00 0.2340
-1.00 -1.00 0.00 0.2080
1.00 1.00 0.00 0.1740
0.00 1.00 -2.00 0.2390
-3.00 -1.00 -3.00 0.2780
0.00 -3.00 -1.00 0.2060
0.00 3.00 1.00 0.1600
-1.00 3.00 1.00 0.1430
1.00 -3.00 -1.00 0.1980

loop_
_geom_angle_atom_site_label_1
_geom_angle_atom_site_label_2
_geom_angle_atom_site_label_3
_geom_angle
_geom_angle_site_symmetry_1
C1A Mn1A C2A 95.1(3) .
C1A Mn1A C3 89.5(3) .
C2A Mn1A C3 88.9(2) .
C1A Mn1A N1 95.5(2) .
C2A Mn1A N1 99.2(2) .
C3 Mn1A N1 170.01(15) .
C1A Mn1A N3 96.2(2) .
C2A Mn1A N3 168.37(18) .
C3 Mn1A N3 94.08(15) .
N1 Mn1A N3 76.85(12) .
C1A Mn1A Br1A 175.9(2) .
C2A Mn1A Br1A 81.98(16) .
C3 Mn1A Br1A 87.62(12) .
N1 Mn1A Br1A 87.71(10) .
N3 Mn1A Br1A 86.92(9) .
O1A C1A Mn1A 179.2(6) .
O2A C2A Mn1A 170.0(4) .
C3 Mn1B C2B 83.9(5) .
C3 Mn1B C1B 91.8(6) .
C2B Mn1B C1B 92.3(7) .
C3 Mn1B N3 102.7(3) .
C2B Mn1B N3 165.2(4) .
C1B Mn1B N3 100.7(6) .
C3 Mn1B N1 170.29(19) .
C2B Mn1B N1 92.6(5) .
C1B Mn1B N1 97.4(6) .
N3 Mn1B N1 78.7(2) .
C3 Mn1B Br1B 84.0(2) .
C2B Mn1B Br1B 84.0(4) .
C1B Mn1B Br1B 174.6(7) .
N3 Mn1B Br1B 83.48(15) .
N1 Mn1B Br1B 86.67(16) .
O1B C1B Mn1B 177.8(18) .
O2B C2B Mn1B 146.1(11) .
C10 N1 C4 106.4(2) .
C10 N1 Mn1A 117.32(19) .
C4 N1 Mn1A 136.2(2) .
C10 N1 Mn1B 111.2(2) .
C4 N1 Mn1B 141.6(2) .
C31 P1 C19 111.61(14) .
C31 P1 C18 107.97(13) .
C19 P1 C18 110.85(13) .
C31 P1 C25 112.32(14) .
C19 P1 C25 106.83(14) .
C18 P1 C25 107.20(13) .
C15 N3 C11 117.7(3) .
C15 N3 Mn1B 123.3(3) .
C11 N3 Mn1B 118.8(3) .
C15 N3 Mn1A 125.7(2) .
C11 N3 Mn1A 116.5(2) .
O3 C3 Mn1B 175.1(3) .
O3 C3 Mn1A 175.1(3) .
C10 N2 C9 106.6(2) .
C10 N2 C16 130.8(2) .
C9 N2 C16 122.5(2) .
C6 C5 C4 117.3(3) .
C6 C5 H5 121.3 .
C4 C5 H5 121.3 .
N1 C4 C9 108.6(2) .
N1 C4 C5 131.6(3) .
C9 C4 C5 119.8(3) .
C5 C6 C7 122.2(3) .
C5 C6 H6 118.9 .
C7 C6 H6 118.9 .
C8 C7 C6 121.4(3) .
C8 C7 H7 119.3 .
C6 C7 H7 119.3 .
C7 C8 C9 116.2(3) .
C7 C8 H8 121.9 .
C9 C8 H8 121.9 .
N2 C16 C17 110.6(2) .
N2 C16 H16A 109.5 .
C17 C16 H16A 109.5 .
N2 C16 H16B 109.5 .
C17 C16 H16B 109.5 .
H16A C16 H16B 108.1 .
N2 C9 C4 106.4(2) .
N2 C9 C8 130.5(3) .
C4 C9 C8 123.1(3) .
N1 C10 N2 112.0(2) .
N1 C10 C11 117.9(2) .
N2 C10 C11 129.9(3) .
N3 C11 C12 121.9(3) .
N3 C11 C10 111.1(2) .
C12 C11 C10 126.9(3) .
C13 C12 C11 119.0(3) .
C13 C12 H12 120.5 .
C11 C12 H12 120.5 .
C14 C13 C12 119.4(3) .
C14 C13 H13 120.3 .
C12 C13 H13 120.3 .
C13 C14 C15 118.7(3) .
C13 C14 H14 120.6 .
C15 C14 H14 120.6 .
N3 C15 C14 123.2(3) .
N3 C15 H15 118.4 .
C14 C15 H15 118.4 .
C16 C17 C18 109.8(2) .
C16 C17 H17A 109.7 .
C18 C17 H17A 109.7 .
C16 C17 H17B 109.7 .
C18 C17 H17B 109.7 .
H17A C17 H17B 108.2 .
C17 C18 P1 114.4(2) .
C17 C18 H18A 108.7 .
P1 C18 H18A 108.7 .
C17 C18 H18B 108.7 .
P1 C18 H18B 108.7 .
H18A C18 H18B 107.6 .
C24 C19 C20 120.4(3) .
C24 C19 P1 121.2(2) .
C20 C19 P1 118.4(2) .
C21 C20 C19 119.4(3) .
C21 C20 H20 120.3 .
C19 C20 H20 120.3 .
C22 C21 C20 119.8(3) .
C22 C21 H21 120.1 .
C20 C21 H21 120.1 .
C21 C22 C23 120.8(3) .
C21 C22 H22 119.6 .
C23 C22 H22 119.6 .
C24 C23 C22 120.1(3) .
C24 C23 H23 119.9 .
C22 C23 H23 119.9 .
C23 C24 C19 119.5(3) .
C23 C24 H24 120.3 .
C19 C24 H24 120.3 .
C30 C25 C26 120.2(3) .
C30 C25 P1 123.1(2) .
C26 C25 P1 116.7(2) .
C27 C26 C25 119.9(3) .
C27 C26 H26 120.0 .
C25 C26 H26 120.0 .
C26 C27 C28 120.0(3) .
C26 C27 H27 120.0 .
C28 C27 H27 120.0 .
C29 C28 C27 120.2(3) .
C29 C28 H28 119.9 .
C27 C28 H28 119.9 .
C34 C33 C32 119.4(4) .
C34 C33 H33 120.3 .
C32 C33 H33 120.3 .
C28 C29 C30 120.5(3) .
C28 C29 H29 119.7 .
C30 C29 H29 119.7 .
C33 C34 C35 121.5(3) .
C33 C34 H34 119.2 .
C35 C34 H34 119.2 .
C29 C30 C25 119.1(3) .
C29 C30 H30 120.5 .
C25 C30 H30 120.5 .
C36 C35 C34 119.2(3) .
C36 C35 H35 120.4 .
C34 C35 H35 120.4 .
C32 C31 C36 120.2(3) .
C32 C31 P1 121.3(2) .
C36 C31 P1 118.4(2) .
C35 C36 C31 120.0(3) .
C35 C36 H36 120.0 .
C31 C36 H36 120.0 .
C33 C32 C31 119.7(3) .
C33 C32 H32 120.2 .
C31 C32 H32 120.2 .
C38 C37 H37A 109.5 .
C38 C37 H37B 109.5 .
H37A C37 H37B 109.5 .
C38 C37 H37C 109.5 .
H37A C37 H37C 109.5 .
H37B C37 H37C 109.5 .
C37 C38 C39 113.3(3) .
C37 C38 H38A 108.9 .
C39 C38 H38A 108.9 .
C37 C38 H38B 108.9 .
C39 C38 H38B 108.9 .
H38A C38 H38B 107.7 .
C39 C39 C38 114.6(3) 2_776
C39 C39 H39A 108.6 2_776
C38 C39 H39A 108.6 .
C39 C39 H39B 108.6 2_776
C38 C39 H39B 108.6 .
H39A C39 H39B 107.6 .

loop_
_geom_bond_atom_site_label_1
_geom_bond_atom_site_label_2
_geom_bond_distance
_geom_bond_site_symmetry_2
Mn1A C1A 1.832(4) .
Mn1A C2A 1.838(3) .
Mn1A C3 1.847(5) .
Mn1A N1 2.023(3) .
Mn1A N3 2.121(3) .
Mn1A Br1A 2.5219(16) .
C1A O1A 1.110(4) .
C2A O2A 1.089(4) .
Mn1B C3 1.767(8) .
Mn1B C2B 1.831(4) .
Mn1B C1B 1.837(4) .
Mn1B N3 1.956(6) .
Mn1B N1 2.101(7) .
Mn1B Br1B 2.5217(17) .
C1B O1B 1.102(5) .
C2B O2B 1.093(4) .
O3 C3 1.110(4) .
N1 C10 1.325(4) .
N1 C4 1.384(4) .
P1 C31 1.787(3) .
P1 C19 1.792(3) .
P1 C18 1.794(3) .
P1 C25 1.798(3) .
N3 C15 1.343(4) .
N3 C11 1.360(4) .
N2 C10 1.360(4) .
N2 C9 1.390(4) .
N2 C16 1.464(4) .
C5 C6 1.371(5) .
C5 C4 1.405(4) .
C5 H5 0.9500 .
C4 C9 1.393(4) .
C6 C7 1.405(5) .
C6 H6 0.9500 .
C7 C8 1.378(4) .
C7 H7 0.9500 .
C8 C9 1.396(4) .
C8 H8 0.9500 .
C16 C17 1.527(4) .
C16 H16A 0.9900 .
C16 H16B 0.9900 .
C10 C11 1.463(4) .
C11 C12 1.386(4) .
C12 C13 1.384(4) .
C12 H12 0.9500 .
C13 C14 1.375(5) .
C13 H13 0.9500 .
C14 C15 1.382(5) .
C14 H14 0.9500 .
C15 H15 0.9500 .
C17 C18 1.528(4) .
C17 H17A 0.9900 .
C17 H17B 0.9900 .
C18 H18A 0.9900 .
C18 H18B 0.9900 .
C19 C24 1.395(4) .
C19 C20 1.398(4) .
C20 C21 1.395(4) .
C20 H20 0.9500 .
C21 C22 1.379(5) .
C21 H21 0.9500 .
C22 C23 1.385(5) .
C22 H22 0.9500 .
C23 C24 1.384(4) .
C23 H23 0.9500 .
C24 H24 0.9500 .
C25 C30 1.392(4) .
C25 C26 1.396(4) .
C26 C27 1.379(5) .
C26 H26 0.9500 .
C27 C28 1.384(5) .
C27 H27 0.9500 .
C28 C29 1.382(5) .
C28 H28 0.9500 .
C33 C34 1.384(6) .
C33 C32 1.385(5) .
C33 H33 0.9500 .
C29 C30 1.389(5) .
C29 H29 0.9500 .
C34 C35 1.385(6) .
C34 H34 0.9500 .
C30 H30 0.9500 .
C35 C36 1.381(5) .
C35 H35 0.9500 .
C31 C32 1.393(5) .
C31 C36 1.396(4) .
C36 H36 0.9500 .
C32 H32 0.9500 .
C37 C38 1.515(5) .
C37 H37A 0.9800 .
C37 H37B 0.9800 .
C37 H37C 0.9800 .
C38 C39 1.517(5) .
C38 H38A 0.9900 .
C38 H38B 0.9900 .
C39 C39 1.504(7) 2_776
C39 H39A 0.9900 .
C39 H39B 0.9900 .

loop_
_geom_torsion_atom_site_label_1
_geom_torsion_atom_site_label_2
_geom_torsion_atom_site_label_3
_geom_torsion_atom_site_label_4
_geom_torsion
_geom_torsion_site_symmetry_4
C1A Mn1A C2A O2A 13(3) .
C3 Mn1A C2A O2A -77(3) .
N1 Mn1A C2A O2A 109(3) .
N3 Mn1A C2A O2A 178(2) .
Br1A Mn1A C2A O2A -164(3) .
C3 Mn1B C2B O2B 90(2) .
C1B Mn1B C2B O2B -1(2) .
N3 Mn1B C2B O2B -152.5(19) .
N1 Mn1B C2B O2B -99(2) .
Br1B Mn1B C2B O2B 175(2) .
C10 N1 C4 C9 -0.7(3) .
Mn1A N1 C4 C9 177.4(2) .
Mn1B N1 C4 C9 167.6(3) .
C10 N1 C4 C5 177.5(3) .
Mn1A N1 C4 C5 -4.4(5) .
Mn1B N1 C4 C5 -14.2(5) .
C6 C5 C4 N1 -179.2(3) .
C6 C5 C4 C9 -1.1(4) .
C4 C5 C6 C7 0.9(5) .
C5 C6 C7 C8 -0.3(5) .
C6 C7 C8 C9 0.0(5) .
C10 N2 C16 C17 85.9(3) .
C9 N2 C16 C17 -90.6(3) .
C10 N2 C9 C4 1.0(3) .
C16 N2 C9 C4 178.2(2) .
C10 N2 C9 C8 -178.5(3) .
C16 N2 C9 C8 -1.3(5) .
N1 C4 C9 N2 -0.2(3) .
C5 C4 C9 N2 -178.6(3) .
N1 C4 C9 C8 179.3(3) .
C5 C4 C9 C8 0.8(4) .
C7 C8 C9 N2 179.1(3) .
C7 C8 C9 C4 -0.3(4) .
C4 N1 C10 N2 1.4(3) .
Mn1A N1 C10 N2 -177.13(18) .
Mn1B N1 C10 N2 -170.89(19) .
C4 N1 C10 C11 -175.2(2) .
Mn1A N1 C10 C11 6.3(3) .
Mn1B N1 C10 C11 12.5(3) .
C9 N2 C10 N1 -1.5(3) .
C16 N2 C10 N1 -178.4(3) .
C9 N2 C10 C11 174.6(3) .
C16 N2 C10 C11 -2.3(5) .
C15 N3 C11 C12 -1.1(4) .
Mn1B N3 C11 C12 174.0(2) .
Mn1A N3 C11 C12 -178.1(2) .
C15 N3 C11 C10 176.0(3) .
Mn1B N3 C11 C10 -8.9(3) .
Mn1A N3 C11 C10 -1.0(3) .
N1 C10 C11 N3 -3.3(4) .
N2 C10 C11 N3 -179.2(3) .
N1 C10 C11 C12 173.6(3) .
N2 C10 C11 C12 -2.3(5) .
N3 C11 C12 C13 2.1(4) .
C10 C11 C12 C13 -174.5(3) .
C11 C12 C13 C14 -1.2(5) .
C12 C13 C14 C15 -0.7(5) .
C11 N3 C15 C14 -0.9(5) .
Mn1B N3 C15 C14 -175.8(3) .
Mn1A N3 C15 C14 175.8(2) .
C13 C14 C15 N3 1.8(5) .
N2 C16 C17 C18 176.5(2) .
C16 C17 C18 P1 175.32(18) .
C31 P1 C18 C17 -48.5(2) .
C19 P1 C18 C17 74.0(2) .
C25 P1 C18 C17 -169.72(19) .
C31 P1 C19 C24 118.0(3) .
C18 P1 C19 C24 -2.4(3) .
C25 P1 C19 C24 -118.8(3) .
C31 P1 C19 C20 -65.7(3) .
C18 P1 C19 C20 173.9(2) .
C25 P1 C19 C20 57.5(3) .
C24 C19 C20 C21 0.0(5) .
P1 C19 C20 C21 -176.3(3) .
C19 C20 C21 C22 -0.4(5) .
C20 C21 C22 C23 0.0(5) .
C21 C22 C23 C24 0.7(5) .
C22 C23 C24 C19 -1.0(5) .
C20 C19 C24 C23 0.6(5) .
P1 C19 C24 C23 176.9(2) .
C31 P1 C25 C30 -13.6(3) .
C19 P1 C25 C30 -136.3(3) .
C18 P1 C25 C30 104.9(3) .
C31 P1 C25 C26 168.2(2) .
C19 P1 C25 C26 45.6(3) .
C18 P1 C25 C26 -73.3(2) .
C30 C25 C26 C27 0.5(4) .
P1 C25 C26 C27 178.8(2) .
C25 C26 C27 C28 -1.0(5) .
C26 C27 C28 C29 0.5(5) .
C27 C28 C29 C30 0.4(5) .
C32 C33 C34 C35 0.0(7) .
C28 C29 C30 C25 -0.9(5) .
C26 C25 C30 C29 0.4(4) .
P1 C25 C30 C29 -177.7(2) .
C33 C34 C35 C36 -0.4(6) .
C19 P1 C31 C32 6.4(3) .
C18 P1 C31 C32 128.5(3) .
C25 P1 C31 C32 -113.6(3) .
C19 P1 C31 C36 -171.0(2) .
C18 P1 C31 C36 -48.9(3) .
C25 P1 C31 C36 69.1(3) .
C34 C35 C36 C31 0.3(5) .
C32 C31 C36 C35 0.2(5) .
P1 C31 C36 C35 177.6(3) .
C34 C33 C32 C31 0.4(6) .
C36 C31 C32 C33 -0.5(5) .
P1 C31 C32 C33 -177.9(3) .
C37 C38 C39 C39 172.9(4) 2_776
